data_4334545
loop_
_publ_author_name
'Bonnie O. Leung'
'Farideh Jalilehvand'
'Vicky Mah'
'Masood Parvez'
'Qiao Wu'

_publ_contact_author
;
'Jalilehvand, Farideh'
Department of Chemistry
The University of Calgary
2500 University Drive NW
Calgary
Alberta
Canada 
T2N 1N4
;
_publ_contact_author_email ' faridehj@ucalgary.ca '
_publ_contact_author_fax ' 403-289-9488 '
_publ_contact_author_phone ' (403) 220-3855 '
_publ_section_title
;
 Silver(I) Complex Formation with Cysteine, Penicillamine, and Glutathione
;
_journal_name_full 'Inorganic Chemistry'
_journal_page_first 4593
_journal_page_last 4602
_journal_paper_doi 10.1021/ic400192c
_journal_volume 52
_journal_year 2013
_chemical_absolute_configuration ad
_chemical_formula_moiety 'C3 H5 Ag N O2 S, C3 H6 Ag N O2 S, N H4, H2 O'
_chemical_formula_sum 'C6 H17 Ag2 N3 O5 S2'
_chemical_formula_weight 491.08
_chemical_name_systematic
;
?
;
_space_group_IT_number 4
_symmetry_cell_setting monoclinic
_symmetry_space_group_name_Hall 'P 2yb'
_symmetry_space_group_name_H-M 'P 1 21 1'
_atom_sites_solution_hydrogens geom
_atom_sites_solution_primary direct
_atom_sites_solution_secondary difmap
_cell_angle_alpha 90.00
_cell_angle_beta 105.35(4)
_cell_angle_gamma 90.00
_cell_formula_units_Z 2
_cell_length_a 9.163(3)
_cell_length_b 4.794(3)
_cell_length_c 16.105(10)
_cell_measurement_reflns_used 2420
_cell_measurement_temperature 173(2)
_cell_measurement_theta_max 27.49
_cell_measurement_theta_min 3.00
_cell_volume 682.2(7)
_computing_cell_refinement 'HKL DENZO (Otwinowski & Minor, 1997)'
_computing_data_collection 'COLLECT (Hooft, 1998)'
_computing_data_reduction 'SCALEPACK (Otwinowski & Minor, 1997)'
_computing_molecular_graphics 'ORTEP-3 for Windows (Farrugia, 1997)'
_computing_publication_material 'SHELXL-97 '
_computing_structure_refinement 'SHELXL-97 (Sheldrick, 2008)'
_computing_structure_solution 'SHELXS-97 (Sheldrick, 2008)'
_diffrn_ambient_temperature 173(2)
_diffrn_measured_fraction_theta_full 0.992
_diffrn_measured_fraction_theta_max 0.992
_diffrn_measurement_device_type 'Nonius Kappa CCD'
_diffrn_measurement_method ' \w and \f scans '
_diffrn_radiation_monochromator graphite
_diffrn_radiation_source 'fine-focus sealed tube'
_diffrn_radiation_type MoK\a
_diffrn_radiation_wavelength 0.71073
_diffrn_reflns_av_R_equivalents 0.0000
_diffrn_reflns_av_sigmaI/netI 0.0432
_diffrn_reflns_limit_h_max 11
_diffrn_reflns_limit_h_min -11
_diffrn_reflns_limit_k_max 6
_diffrn_reflns_limit_k_min -4
_diffrn_reflns_limit_l_max 20
_diffrn_reflns_limit_l_min -20
_diffrn_reflns_number 2420
_diffrn_reflns_theta_full 27.49
_diffrn_reflns_theta_max 27.49
_diffrn_reflns_theta_min 3.00
_diffrn_standards_number 0
_exptl_absorpt_coefficient_mu 3.191
_exptl_absorpt_correction_T_max 0.8830
_exptl_absorpt_correction_T_min 0.7408
_exptl_absorpt_correction_type multi-scan
_exptl_absorpt_process_details '<i>SORTAV</i> (Blessing, 1997)'
_exptl_crystal_colour Colorless
_exptl_crystal_density_diffrn 2.391
_exptl_crystal_description Plate
_exptl_crystal_F_000 480
_exptl_crystal_size_max 0.10
_exptl_crystal_size_mid 0.08
_exptl_crystal_size_min 0.04
_refine_diff_density_max 0.792
_refine_diff_density_min -1.000
_refine_diff_density_rms 0.162
_refine_ls_abs_structure_details 'Flack (1983), using 663 Friedel pairs'
_refine_ls_abs_structure_Flack -0.01(5)
_refine_ls_extinction_method none
_refine_ls_goodness_of_fit_ref 1.060
_refine_ls_hydrogen_treatment constr
_refine_ls_matrix_type full
_refine_ls_number_parameters 181
_refine_ls_number_reflns 2420
_refine_ls_number_restraints 13
_refine_ls_restrained_S_all 1.057
_refine_ls_R_factor_all 0.0379
_refine_ls_R_factor_gt 0.0325
_refine_ls_shift/su_max 0.000
_refine_ls_shift/su_mean 0.000
_refine_ls_structure_factor_coef Fsqd
_refine_ls_weighting_details 'calc w=1/[\s^2^(Fo^2^)+(0.0393P)^2^+1.3778P] where P=(Fo^2^+2Fc^2^)/3'
_refine_ls_weighting_scheme calc
_refine_ls_wR_factor_gt 0.0753
_refine_ls_wR_factor_ref 0.0786
_reflns_number_gt 2244
_reflns_number_total 2420
_reflns_threshold_expression 'I > 2.0 \s(I)'
_cod_data_source_file ic400192c_si_002_2.cif
_cod_data_source_block I
_cod_original_cell_volume 682.2(6)
_cod_original_sg_symbol_H-M 'P 21'
_cod_database_code 4334545

loop_
_symmetry_equiv_pos_as_xyz
'x, y, z'
'-x, y+1/2, -z'

loop_
_atom_site_label
_atom_site_type_symbol
_atom_site_fract_x
_atom_site_fract_y
_atom_site_fract_z
_atom_site_U_iso_or_equiv
_atom_site_adp_type
_atom_site_occupancy
_atom_site_symmetry_multiplicity
_atom_site_calc_flag
_atom_site_refinement_flags
Ag1 Ag 0.88258(5) 0.4048(2) 0.00723(3) 0.02356(15) Uani 1 1 d .
Ag2 Ag 0.59352(5) 0.7611(2) 0.02369(3) 0.01828(13) Uani 1 1 d .
S1 S 0.87149(15) 0.9208(5) 0.06550(10) 0.0163(3) Uani 1 1 d .
S2 S 0.48489(16) 0.4935(4) 0.12245(10) 0.0143(3) Uani 1 1 d .
O1 O 1.3164(5) 0.8623(12) 0.3101(3) 0.0281(14) Uani 1 1 d .
O2 O 1.1729(5) 1.1980(12) 0.3409(3) 0.0257(12) Uani 1 1 d .
O3 O 0.7869(5) -0.1124(12) 0.3307(3) 0.0221(11) Uani 1 1 d .
O4 O 0.8212(5) 0.2801(12) 0.4085(3) 0.0235(10) Uani 1 1 d .
N1 N 1.2285(5) 0.9737(13) 0.1374(3) 0.0175(13) Uani 1 1 d .
H1A H 1.2718 0.8076 0.1599 0.021 Uiso 1 1 calc R
H1B H 1.3060 1.0997 0.1422 0.021 Uiso 1 1 calc R
N2 N 0.5612(6) 0.5014(12) 0.3234(3) 0.0168(12) Uani 1 1 d .
H2A H 0.5397 0.4495 0.3732 0.025 Uiso 1 1 calc R
H2B H 0.4767 0.5739 0.2866 0.025 Uiso 1 1 calc R
H2C H 0.6358 0.6324 0.3350 0.025 Uiso 1 1 calc R
C1 C 0.9859(6) 0.9093(17) 0.1765(4) 0.0166(13) Uani 1 1 d .
H11 H 0.9301 0.9854 0.2140 0.020 Uiso 1 1 d R
H12 H 1.0130 0.7197 0.1926 0.020 Uiso 1 1 d R
C2 C 1.1346(6) 1.0720(15) 0.1922(4) 0.0151(13) Uani 1 1 d .
H21 H 1.1108 1.2650 0.1794 0.018 Uiso 1 1 d R
C3 C 1.2179(7) 1.0429(15) 0.2890(4) 0.0167(14) Uani 1 1 d .
C4 C 0.6494(7) 0.3365(14) 0.1990(4) 0.0164(16) Uani 1 1 d .
H41 H 0.6794 0.1727 0.1734 0.020 Uiso 1 1 d R
H42 H 0.7316 0.4674 0.2122 0.020 Uiso 1 1 d R
C5 C 0.6129(7) 0.2521(17) 0.2828(4) 0.0149(12) Uani 1 1 d .
H51 H 0.5328 0.1169 0.2699 0.018 Uiso 1 1 d R
C6 C 0.7530(7) 0.1308(14) 0.3476(4) 0.0139(13) Uani 1 1 d .
O5 O 0.4464(5) 0.3075(10) 0.4610(3) 0.0223(11) Uani 1 1 d D
H5A H 0.4777 0.1525 0.4787 0.033 Uiso 1 1 d D
H5B H 0.3630 0.2859 0.4270 0.033 Uiso 1 1 d D
N3 N 0.0737(6) 0.6822(11) 0.4146(3) 0.0177(12) Uani 1 1 d D
H3A H 0.0952 0.5174 0.3924 0.021 Uiso 1 1 d D
H3B H -0.0279 0.7063 0.3935 0.021 Uiso 1 1 d D
H3C H 0.1479 0.8022 0.4096 0.027 Uiso 1 1 d D
H3D H 0.0894 0.6522 0.4721 0.027 Uiso 1 1 d D

loop_
_atom_site_aniso_label
_atom_site_aniso_U_11
_atom_site_aniso_U_22
_atom_site_aniso_U_33
_atom_site_aniso_U_23
_atom_site_aniso_U_13
_atom_site_aniso_U_12
Ag1 0.0223(2) 0.0307(3) 0.0160(3) 0.0044(3) 0.00212(19) -0.0007(2)
Ag2 0.0196(2) 0.0190(3) 0.0162(2) 0.0016(2) 0.00476(18) -0.0004(2)
S1 0.0114(7) 0.0209(8) 0.0143(7) -0.0020(8) -0.0006(5) -0.0013(7)
S2 0.0129(7) 0.0181(9) 0.0106(8) 0.0017(6) 0.0009(5) 0.0024(6)
O1 0.034(3) 0.034(4) 0.015(3) 0.001(2) 0.003(2) 0.014(3)
O2 0.021(2) 0.033(3) 0.022(3) -0.010(2) 0.0033(19) 0.009(2)
O3 0.019(2) 0.017(3) 0.029(3) 0.001(3) 0.0021(19) 0.003(2)
O4 0.025(2) 0.024(3) 0.017(2) 0.001(2) -0.0040(18) 0.001(2)
N1 0.012(2) 0.030(4) 0.011(3) 0.000(3) 0.0028(19) 0.000(2)
N2 0.021(3) 0.019(3) 0.010(3) 0.000(2) 0.003(2) 0.002(2)
C1 0.013(3) 0.021(3) 0.017(3) -0.002(3) 0.005(2) 0.001(3)
C2 0.014(3) 0.014(3) 0.016(3) -0.001(3) 0.002(2) 0.006(3)
C3 0.014(3) 0.018(4) 0.019(4) -0.005(3) 0.005(2) -0.005(3)
C4 0.013(3) 0.022(4) 0.011(3) -0.001(2) -0.002(2) 0.004(3)
C5 0.018(3) 0.010(3) 0.015(3) 0.000(3) 0.002(2) 0.000(3)
C6 0.012(3) 0.015(3) 0.016(3) 0.004(3) 0.006(2) 0.001(3)
O5 0.025(2) 0.018(3) 0.019(3) 0.001(2) -0.0024(19) 0.002(2)
N3 0.018(3) 0.019(3) 0.016(3) 0.001(2) 0.004(2) -0.002(2)

loop_
_atom_type_symbol
_atom_type_description
_atom_type_scat_dispersion_real
_atom_type_scat_dispersion_imag
_atom_type_scat_source
C C 0.0033 0.0016 'International Tables Vol C Tables 4.2.6.8 and 6.1.1.4'
H H 0.0000 0.0000 'International Tables Vol C Tables 4.2.6.8 and 6.1.1.4'
N N 0.0061 0.0033 'International Tables Vol C Tables 4.2.6.8 and 6.1.1.4'
O O 0.0106 0.0060 'International Tables Vol C Tables 4.2.6.8 and 6.1.1.4'
S S 0.1246 0.1234 'International Tables Vol C Tables 4.2.6.8 and 6.1.1.4'
Ag Ag -0.8971 1.1015 'International Tables Vol C Tables 4.2.6.8 and 6.1.1.4'

loop_
_geom_angle_atom_site_label_1
_geom_angle_atom_site_label_2
_geom_angle_atom_site_label_3
_geom_angle
_geom_angle_site_symmetry_1
_geom_angle_site_symmetry_3
N1 Ag1 S1 117.30(16) 2_745 1_545
N1 Ag1 S1 100.11(16) 2_745 .
S1 Ag1 S1 135.89(7) 1_545 .
N1 Ag1 S1 76.26(13) 2_745 2_745
S1 Ag1 S1 107.32(6) 1_545 2_745
S1 Ag1 S1 103.43(6) . 2_745
N1 Ag1 Ag2 81.63(14) 2_745 .
S1 Ag1 Ag2 110.07(5) 1_545 .
S1 Ag1 Ag2 50.81(4) . .
S1 Ag1 Ag2 142.15(5) 2_745 .
N1 Ag1 Ag1 86.89(14) 2_745 2_755
S1 Ag1 Ag1 142.66(4) 1_545 2_755
S1 Ag1 Ag1 55.27(4) . 2_755
S1 Ag1 Ag1 48.17(5) 2_745 2_755
Ag2 Ag1 Ag1 100.84(4) . 2_755
N1 Ag1 Ag1 98.97(14) 2_745 2_745
S1 Ag1 Ag1 56.13(5) 1_545 2_745
S1 Ag1 Ag1 142.64(4) . 2_745
S1 Ag1 Ag1 51.19(5) 2_745 2_745
Ag2 Ag1 Ag1 164.89(2) . 2_745
Ag1 Ag1 Ag1 94.27(5) 2_755 2_745
S2 Ag2 S2 140.37(4) . 2_655
S2 Ag2 S1 122.00(6) . .
S2 Ag2 S1 97.48(6) 2_655 .
S2 Ag2 Ag2 55.27(5) . 2_645
S2 Ag2 Ag2 96.64(6) 2_655 2_645
S1 Ag2 Ag2 141.48(5) . 2_645
S2 Ag2 Ag2 106.70(5) . 2_655
S2 Ag2 Ag2 52.74(4) 2_655 2_655
S1 Ag2 Ag2 107.18(6) . 2_655
Ag2 Ag2 Ag2 109.91(5) 2_645 2_655
S2 Ag2 Ag1 105.06(5) . .
S2 Ag2 Ag1 101.20(5) 2_655 .
S1 Ag2 Ag1 53.18(5) . .
Ag2 Ag2 Ag1 88.95(4) 2_645 .
Ag2 Ag2 Ag1 148.22(3) 2_655 .
C1 S1 Ag1 109.0(3) . 1_565
C1 S1 Ag2 121.4(2) . .
Ag1 S1 Ag2 108.17(6) 1_565 .
C1 S1 Ag1 104.7(3) . .
Ag1 S1 Ag1 135.89(7) 1_565 .
Ag2 S1 Ag1 76.02(5) . .
C1 S1 Ag1 95.29(19) . 2_755
Ag1 S1 Ag1 75.69(5) 1_565 2_755
Ag2 S1 Ag1 137.09(7) . 2_755
Ag1 S1 Ag1 73.54(5) . 2_755
C4 S2 Ag2 104.4(2) . .
C4 S2 Ag2 115.1(2) . 2_645
Ag2 S2 Ag2 71.99(6) . 2_645
C2 N1 Ag1 118.8(4) . 2_755
C2 N1 H1A 107.6 . .
Ag1 N1 H1A 107.6 2_755 .
C2 N1 H1B 107.6 . .
Ag1 N1 H1B 107.6 2_755 .
H1A N1 H1B 107.0 . .
C5 N2 H2A 109.5 . .
C5 N2 H2B 109.5 . .
H2A N2 H2B 109.5 . .
C5 N2 H2C 109.5 . .
H2A N2 H2C 109.5 . .
H2B N2 H2C 109.5 . .
C2 C1 S1 113.7(5) . .
C2 C1 H11 107.5 . .
S1 C1 H11 110.0 . .
C2 C1 H12 106.4 . .
S1 C1 H12 109.6 . .
H11 C1 H12 109.5 . .
N1 C2 C1 112.1(5) . .
N1 C2 C3 111.4(5) . .
C1 C2 C3 107.4(5) . .
N1 C2 H21 108.5 . .
C1 C2 H21 108.3 . .
C3 C2 H21 109.1 . .
O1 C3 O2 125.0(6) . .
O1 C3 C2 118.1(6) . .
O2 C3 C2 116.8(6) . .
C5 C4 S2 111.6(4) . .
C5 C4 H41 108.5 . .
S2 C4 H41 109.0 . .
C5 C4 H42 108.6 . .
S2 C4 H42 109.7 . .
H41 C4 H42 109.5 . .
N2 C5 C4 110.0(6) . .
N2 C5 C6 108.0(5) . .
C4 C5 C6 111.1(5) . .
N2 C5 H51 108.7 . .
C4 C5 H51 108.7 . .
C6 C5 H51 110.2 . .
O4 C6 O3 127.2(6) . .
O4 C6 C5 118.3(6) . .
O3 C6 C5 114.5(6) . .
H5A O5 H5B 107.2 . .
H3A N3 H3B 105.6 . .
H3A N3 H3C 105.6 . .
H3B N3 H3C 127.0 . .
H3A N3 H3D 105.6 . .
H3B N3 H3D 105.6 . .
H3C N3 H3D 105.6 . .

loop_
_geom_bond_atom_site_label_1
_geom_bond_atom_site_label_2
_geom_bond_distance
_geom_bond_site_symmetry_2
Ag1 N1 2.306(5) 2_745
Ag1 S1 2.515(2) 1_545
Ag1 S1 2.657(2) .
Ag1 S1 2.8024(19) 2_745
Ag1 Ag2 3.2212(12) .
Ag1 Ag1 3.2704(14) 2_755
Ag1 Ag1 3.2704(14) 2_745
Ag2 S2 2.4503(19) .
Ag2 S2 2.530(2) 2_655
Ag2 S1 2.5727(17) .
Ag2 Ag2 2.9279(14) 2_645
Ag2 Ag2 2.9279(14) 2_655
S1 C1 1.818(6) .
S1 Ag1 2.515(2) 1_565
S1 Ag1 2.8024(19) 2_755
S2 C4 1.837(6) .
S2 Ag2 2.530(2) 2_645
O1 C3 1.232(8) .
O2 C3 1.267(8) .
O3 C6 1.255(9) .
O4 C6 1.241(8) .
N1 C2 1.464(8) .
N1 Ag1 2.306(5) 2_755
N1 H1A 0.9200 .
N1 H1B 0.9200 .
N2 C5 1.498(9) .
N2 H2A 0.9100 .
N2 H2B 0.9100 .
N2 H2C 0.9100 .
C1 C2 1.532(9) .
C1 H11 0.9600 .
C1 H12 0.9600 .
C2 C3 1.550(9) .
C2 H21 0.9600 .
C4 C5 1.529(9) .
C4 H41 0.9599 .
C4 H42 0.9600 .
C5 C6 1.538(8) .
C5 H51 0.9600 .
O5 H5A 0.8200) .
O5 H5B 0.8200 .
N3 H3A 0.9100 .
N3 H3B 0.9100 .
N3 H3C 0.9100 .
N3 H3D 0.9100 .

loop_
_geom_hbond_atom_site_label_D
_geom_hbond_atom_site_label_H
_geom_hbond_atom_site_label_A
_geom_hbond_distance_DH
_geom_hbond_distance_HA
_geom_hbond_distance_DA
_geom_hbond_angle_DHA
_geom_hbond_site_symmetry_A
O5 H5A O5 0.82 1.95 2.763(5) 171(8) 2_646
O5 H5B O2 0.82 1.96 2.780(6) 174(7) 1_445
N3 H3A O2 0.91 1.96 2.862(8) 170(3) 1_445
N3 H3C O1 0.91 2.52 3.241(8) 137(3) 1_455
N3 H3B O4 0.91 2.51 2.993(7) 113(3) 1_455
N3 H3B O3 0.91 1.94 2.797(7) 157(3) 1_465
N3 H3C O2 0.91 2.24 2.986(8) 139(3) 1_455
N3 H3D O4 0.91 1.98 2.796(7) 149(4) 2_656
N1 H1B S2 0.92 2.57 3.477(6) 166.9 1_665
N1 H1A S2 0.92 2.66 3.343(6) 131.8 1_655
N2 H2C O3 0.91 1.86 2.755(8) 166.1 1_565
N2 H2A O5 0.91 1.96 2.849(8) 165.8 .
N2 H2B O1 0.91 2.12 2.796(7) 129.9 1_455

loop_
_geom_torsion_atom_site_label_1
_geom_torsion_atom_site_label_2
_geom_torsion_atom_site_label_3
_geom_torsion_atom_site_label_4
_geom_torsion
_geom_torsion_site_symmetry_1
_geom_torsion_site_symmetry_4
N1 Ag1 Ag2 S2 130.63(15) 2_745 .
S1 Ag1 Ag2 S2 14.55(6) 1_545 .
S1 Ag1 Ag2 S2 -118.95(7) . .
S1 Ag1 Ag2 S2 -174.85(7) 2_745 .
Ag1 Ag1 Ag2 S2 -144.18(5) 2_755 .
Ag1 Ag1 Ag2 S2 37.21(12) 2_745 .
N1 Ag1 Ag2 S2 -19.41(15) 2_745 2_655
S1 Ag1 Ag2 S2 -135.50(6) 1_545 2_655
S1 Ag1 Ag2 S2 91.00(7) . 2_655
S1 Ag1 Ag2 S2 35.11(8) 2_745 2_655
Ag1 Ag1 Ag2 S2 65.77(5) 2_755 2_655
Ag1 Ag1 Ag2 S2 -112.84(11) 2_745 2_655
N1 Ag1 Ag2 S1 -110.41(16) 2_745 .
S1 Ag1 Ag2 S1 133.50(8) 1_545 .
S1 Ag1 Ag2 S1 -55.89(11) 2_745 .
Ag1 Ag1 Ag2 S1 -25.23(5) 2_755 .
Ag1 Ag1 Ag2 S1 156.16(12) 2_745 .
N1 Ag1 Ag2 Ag2 77.15(15) 2_745 2_645
S1 Ag1 Ag2 Ag2 -38.94(5) 1_545 2_645
S1 Ag1 Ag2 Ag2 -172.43(5) . 2_645
S1 Ag1 Ag2 Ag2 131.67(7) 2_745 2_645
Ag1 Ag1 Ag2 Ag2 162.34(3) 2_755 2_645
Ag1 Ag1 Ag2 Ag2 -16.27(11) 2_745 2_645
N1 Ag1 Ag2 Ag2 -50.95(16) 2_745 2_655
S1 Ag1 Ag2 Ag2 -167.04(5) 1_545 2_655
S1 Ag1 Ag2 Ag2 59.47(7) . 2_655
S1 Ag1 Ag2 Ag2 3.57(9) 2_745 2_655
Ag1 Ag1 Ag2 Ag2 34.24(6) 2_755 2_655
Ag1 Ag1 Ag2 Ag2 -144.37(9) 2_745 2_655
S2 Ag2 S1 C1 -13.7(3) . .
S2 Ag2 S1 C1 162.7(3) 2_655 .
Ag2 Ag2 S1 C1 -86.6(3) 2_645 .
Ag2 Ag2 S1 C1 109.5(3) 2_655 .
Ag1 Ag2 S1 C1 -98.8(3) . .
S2 Ag2 S1 Ag1 -140.69(6) . 1_565
S2 Ag2 S1 Ag1 35.77(7) 2_655 1_565
Ag2 Ag2 S1 Ag1 146.39(6) 2_645 1_565
Ag2 Ag2 S1 Ag1 -17.47(7) 2_655 1_565
Ag1 Ag2 S1 Ag1 134.19(8) . 1_565
S2 Ag2 S1 Ag1 85.12(7) . .
S2 Ag2 S1 Ag1 -98.42(6) 2_655 .
Ag2 Ag2 S1 Ag1 12.20(8) 2_645 .
Ag2 Ag2 S1 Ag1 -151.65(4) 2_655 .
S2 Ag2 S1 Ag1 130.97(10) . 2_755
S2 Ag2 S1 Ag1 -52.57(12) 2_655 2_755
Ag2 Ag2 S1 Ag1 58.05(14) 2_645 2_755
Ag2 Ag2 S1 Ag1 -105.81(11) 2_655 2_755
Ag1 Ag2 S1 Ag1 45.85(9) . 2_755
N1 Ag1 S1 C1 -170.3(2) 2_745 .
S1 Ag1 S1 C1 41.2(2) 1_545 .
S1 Ag1 S1 C1 -92.1(2) 2_745 .
Ag2 Ag1 S1 C1 119.4(2) . .
Ag1 Ag1 S1 C1 -91.3(2) 2_755 .
Ag1 Ag1 S1 C1 -50.6(2) 2_745 .
N1 Ag1 S1 Ag1 -31.46(15) 2_745 1_565
S1 Ag1 S1 Ag1 180.0 1_545 1_565
S1 Ag1 S1 Ag1 46.69(8) 2_745 1_565
Ag2 Ag1 S1 Ag1 -101.82(10) . 1_565
Ag1 Ag1 S1 Ag1 47.56(8) 2_755 1_565
Ag1 Ag1 S1 Ag1 88.18(11) 2_745 1_565
N1 Ag1 S1 Ag2 70.36(13) 2_745 .
S1 Ag1 S1 Ag2 -78.18(10) 1_545 .
S1 Ag1 S1 Ag2 148.51(5) 2_745 .
Ag1 Ag1 S1 Ag2 149.38(6) 2_755 .
Ag1 Ag1 S1 Ag2 -170.00(5) 2_745 .
N1 Ag1 S1 Ag1 -79.02(13) 2_745 2_755
S1 Ag1 S1 Ag1 132.44(8) 1_545 2_755
S1 Ag1 S1 Ag1 -0.87(2) 2_745 2_755
Ag2 Ag1 S1 Ag1 -149.38(6) . 2_755
Ag1 Ag1 S1 Ag1 40.62(8) 2_745 2_755
S2 Ag2 S2 C4 164.1(2) 2_655 .
S1 Ag2 S2 C4 -21.4(2) . .
Ag2 Ag2 S2 C4 112.2(2) 2_645 .
Ag2 Ag2 S2 C4 -144.9(2) 2_655 .
Ag1 Ag2 S2 C4 34.3(2) . .
S2 Ag2 S2 Ag2 51.93(12) 2_655 2_645
S1 Ag2 S2 Ag2 -133.58(6) . 2_645
Ag2 Ag2 S2 Ag2 102.97(5) 2_655 2_645
Ag1 Ag2 S2 Ag2 -77.90(5) . 2_645
Ag1 S1 C1 C2 -40.2(5) 1_565 .
Ag2 S1 C1 C2 -166.8(4) . .
Ag1 S1 C1 C2 110.8(5) . .
Ag1 S1 C1 C2 36.5(5) 2_755 .
Ag1 N1 C2 C1 46.8(7) 2_755 .
Ag1 N1 C2 C3 167.2(4) 2_755 .
S1 C1 C2 N1 -57.5(7) . .
S1 C1 C2 C3 179.8(5) . .
N1 C2 C3 O1 -26.2(9) . .
C1 C2 C3 O1 96.9(7) . .
N1 C2 C3 O2 157.6(6) . .
C1 C2 C3 O2 -79.3(7) . .
Ag2 S2 C4 C5 159.2(4) . .
Ag2 S2 C4 C5 -124.3(4) 2_645 .
S2 C4 C5 N2 -58.3(6) . .
S2 C4 C5 C6 -177.9(5) . .
N2 C5 C6 O4 -17.2(8) . .
C4 C5 C6 O4 103.6(7) . .
N2 C5 C6 O3 164.2(5) . .
C4 C5 C6 O3 -75.0(8) . .
